data_4339747
loop_
_publ_author_name
'Szajna-Fuller, Ewa'
'Rudzka, Katarzyna'
'Arif, Atta M.'
'Berreau, Lisa M.'

_publ_section_title
;
 Acireductone dioxygenase- (ARD-) type reactivity of a nickel(II) complex
 having monoanionic coordination of a model substrate: product
 identification and comparisons to unreactive analogues.
;
_journal_issue 14
_journal_name_full 'Inorganic chemistry'
_journal_page_first 5499
_journal_page_last 5507
_journal_paper_doi 10.1021/ic061177i
_journal_volume 46
_journal_year 2007
_chemical_formula_moiety 'C37 H31 N4 Ni O2, Cl O4'
_chemical_formula_sum 'C37 H31 Cl N4 Ni O6'
_chemical_formula_weight 721.82
_chemical_name_systematic
; 
 ? 
;
_space_group_IT_number 14
_symmetry_cell_setting monoclinic
_symmetry_space_group_name_Hall '-P 2ybc'
_symmetry_space_group_name_H-M 'P 1 21/c 1'
_atom_sites_solution_hydrogens geom
_atom_sites_solution_primary direct
_atom_sites_solution_secondary difmap
_audit_creation_method SHELXL-97
_cell_angle_alpha 90.00
_cell_angle_beta 103.1594(14)
_cell_angle_gamma 90.00
_cell_formula_units_Z 4
_cell_length_a 10.8226(2)
_cell_length_b 19.9370(5)
_cell_length_c 15.7971(4)
_cell_measurement_reflns_used 7105
_cell_measurement_temperature 150(1)
_cell_measurement_theta_max 27.485
_cell_measurement_theta_min 1.018
_cell_volume 3319.04(13)
_computing_cell_refinement DENZO-SMN
_computing_data_collection 'Nonius COLLECT'
_computing_data_reduction DENZO-SMN
_computing_molecular_graphics 'WinGX, Ortep3'
_computing_structure_refinement 'SHELXL-97 (Sheldrick, 1997)'
_computing_structure_solution SIR97
_diffrn_ambient_temperature 150(1)
_diffrn_measured_fraction_theta_full 0.995
_diffrn_measured_fraction_theta_max 0.995
_diffrn_measurement_device_type 'Nonius KappaCCD Diffractometer'
_diffrn_measurement_method 'Phi and Omega scan'
_diffrn_radiation_monochromator graphite
_diffrn_radiation_source 'fine-focus sealed tube'
_diffrn_radiation_type MoK\a
_diffrn_radiation_wavelength 0.71073
_diffrn_reflns_av_R_equivalents 0.0272
_diffrn_reflns_av_sigmaI/netI 0.0447
_diffrn_reflns_limit_h_max 14
_diffrn_reflns_limit_h_min -13
_diffrn_reflns_limit_k_max 23
_diffrn_reflns_limit_k_min -25
_diffrn_reflns_limit_l_max 20
_diffrn_reflns_limit_l_min -20
_diffrn_reflns_number 13079
_diffrn_reflns_theta_full 27.49
_diffrn_reflns_theta_max 27.49
_diffrn_reflns_theta_min 2.32
_exptl_absorpt_coefficient_mu 0.719
_exptl_absorpt_correction_T_max 0.8815
_exptl_absorpt_correction_T_min 0.7718
_exptl_absorpt_correction_type multi-scan
_exptl_absorpt_process_details 'DENZO-SMN (Otwinowski & Minor, 1997)'
_exptl_crystal_colour purple
_exptl_crystal_density_diffrn 1.445
_exptl_crystal_density_method 'not measured'
_exptl_crystal_description prism
_exptl_crystal_F_000 1496
_exptl_crystal_size_max 0.38
_exptl_crystal_size_mid 0.20
_exptl_crystal_size_min 0.18
_refine_diff_density_max 0.294
_refine_diff_density_min -0.361
_refine_diff_density_rms 0.057
_refine_ls_extinction_method none
_refine_ls_goodness_of_fit_ref 1.019
_refine_ls_hydrogen_treatment refall
_refine_ls_matrix_type full
_refine_ls_number_parameters 566
_refine_ls_number_reflns 7571
_refine_ls_number_restraints 0
_refine_ls_restrained_S_all 1.019
_refine_ls_R_factor_all 0.0609
_refine_ls_R_factor_gt 0.0373
_refine_ls_shift/su_max 0.000
_refine_ls_shift/su_mean 0.000
_refine_ls_structure_factor_coef Fsqd
_refine_ls_weighting_details 'calc w=1/[\s^2^(Fo^2^)+(0.0411P)^2^+1.3178P] where P=(Fo^2^+2Fc^2^)/3'
_refine_ls_weighting_scheme calc
_refine_ls_wR_factor_gt 0.0825
_refine_ls_wR_factor_ref 0.0921
_reflns_number_gt 5756
_reflns_number_total 7571
_reflns_threshold_expression >2sigma(I)
_cod_data_source_file ic061177isi20060627_113103.cif
_cod_data_source_block usu126
_cod_depositor_comments
;
The following automatic conversions were performed:

'_symmetry_cell_setting' value 'Monoclinic' changed to 'monoclinic'
according to
/usr/data/users/saulius/automatic-downloads/retrospective/ACS/lib/dictionaries/cif_core.dic
dictionary named 'cif_core.dic' version 2.4.2 from
2011-04-26.

'_exptl_absorpt_correction_type' value 'Multi-scan'
changed to 'multi-scan' according to
/usr/data/users/saulius/automatic-downloads/retrospective/ACS/lib/dictionaries/cif_core.dic
dictionary named 'cif_core.dic' version 2.4.2 from 2011-04-26.

Automatic conversion script
Id: cif_fix_values 2281 2013-09-26 08:29:07Z andrius 
;
_cod_original_sg_symbol_H-M P21/c
_cod_database_code 4339747

loop_
_symmetry_equiv_pos_as_xyz
'x, y, z'
'-x, y+1/2, -z+1/2'
'-x, -y, -z'
'x, -y-1/2, z-1/2'

loop_
_atom_site_label
_atom_site_type_symbol
_atom_site_fract_x
_atom_site_fract_y
_atom_site_fract_z
_atom_site_U_iso_or_equiv
_atom_site_adp_type
_atom_site_occupancy
_atom_site_symmetry_multiplicity
_atom_site_calc_flag
Ni1 Ni 0.17034(2) 0.107767(12) -0.163690(15) 0.02240(8) Uani 1 1 d
Cl1 Cl 0.63458(5) 0.25494(3) 0.05863(3) 0.03139(12) Uani 1 1 d
O1 O 0.16951(12) 0.03606(7) -0.25701(8) 0.0261(3) Uani 1 1 d
O2 O 0.35044(12) 0.07508(7) -0.18066(8) 0.0271(3) Uani 1 1 d
O3 O 0.62240(16) 0.21082(9) 0.12767(11) 0.0497(5) Uani 1 1 d
O4 O 0.59728(15) 0.22014(9) -0.02293(11) 0.0455(4) Uani 1 1 d
O5 O 0.76362(14) 0.27647(10) 0.07052(11) 0.0498(4) Uani 1 1 d
O6 O 0.55314(16) 0.31226(8) 0.05787(12) 0.0468(4) Uani 1 1 d
N1 N -0.01142(15) 0.13519(9) -0.16789(11) 0.0296(4) Uani 1 1 d
N2 N 0.20576(16) 0.17114(8) -0.05717(11) 0.0278(4) Uani 1 1 d
N3 N 0.20689(14) 0.03835(8) -0.05709(10) 0.0241(3) Uani 1 1 d
N4 N 0.22580(15) 0.19756(8) -0.22867(11) 0.0267(4) Uani 1 1 d
C1 C -0.1120(2) 0.12741(12) -0.23572(15) 0.0363(5) Uani 1 1 d
C2 C -0.2287(2) 0.15549(15) -0.23605(18) 0.0488(7) Uani 1 1 d
C3 C -0.2418(3) 0.19302(15) -0.16591(19) 0.0552(8) Uani 1 1 d
C4 C -0.1393(2) 0.20068(14) -0.09525(19) 0.0470(6) Uani 1 1 d
C5 C -0.0255(2) 0.17045(11) -0.09801(14) 0.0326(5) Uani 1 1 d
C6 C 0.0890(2) 0.17147(12) -0.02287(14) 0.0336(5) Uani 1 1 d
C7 C 0.3155(2) 0.14024(12) 0.00341(14) 0.0339(5) Uani 1 1 d
C8 C 0.30160(18) 0.06477(11) 0.00457(12) 0.0284(4) Uani 1 1 d
C9 C 0.3856(2) 0.02590(13) 0.06384(14) 0.0372(5) Uani 1 1 d
C10 C 0.3739(2) -0.04271(13) 0.05863(15) 0.0406(6) Uani 1 1 d
C11 C 0.2757(2) -0.07058(12) -0.00272(15) 0.0345(5) Uani 1 1 d
C12 C 0.19181(18) -0.02934(10) -0.05898(13) 0.0269(4) Uani 1 1 d
C13 C 0.08026(19) -0.05719(10) -0.12109(13) 0.0287(4) Uani 1 1 d
C14 C -0.0372(2) -0.02611(12) -0.13262(14) 0.0324(5) Uani 1 1 d
C15 C -0.1430(2) -0.05285(14) -0.19015(17) 0.0445(6) Uani 1 1 d
C16 C -0.1312(3) -0.11071(15) -0.2352(2) 0.0589(8) Uani 1 1 d
C17 C -0.0156(3) -0.14293(14) -0.2228(2) 0.0597(8) Uani 1 1 d
C18 C 0.0901(3) -0.11670(12) -0.16602(17) 0.0429(6) Uani 1 1 d
C19 C 0.2348(2) 0.23941(11) -0.08337(15) 0.0349(5) Uani 1 1 d
C20 C 0.28761(19) 0.23776(10) -0.16373(13) 0.0281(4) Uani 1 1 d
C21 C 0.3894(2) 0.27771(11) -0.17023(14) 0.0316(5) Uani 1 1 d
C22 C 0.4320(2) 0.27602(11) -0.24626(15) 0.0336(5) Uani 1 1 d
C23 C 0.36891(19) 0.23600(11) -0.31347(14) 0.0300(4) Uani 1 1 d
C24 C 0.26442(18) 0.19788(10) -0.30428(13) 0.0266(4) Uani 1 1 d
C25 C 0.19128(18) 0.15860(10) -0.37894(13) 0.0280(4) Uani 1 1 d
C26 C 0.2541(2) 0.12329(11) -0.43299(14) 0.0320(5) Uani 1 1 d
C27 C 0.1859(2) 0.08725(13) -0.50330(15) 0.0397(5) Uani 1 1 d
C28 C 0.0542(2) 0.08670(14) -0.52140(17) 0.0460(6) Uani 1 1 d
C29 C -0.0084(2) 0.12263(14) -0.46931(16) 0.0437(6) Uani 1 1 d
C30 C 0.0588(2) 0.15852(12) -0.39832(14) 0.0341(5) Uani 1 1 d
C31 C 0.29004(17) 0.03794(10) -0.24105(12) 0.0240(4) Uani 1 1 d
C32 C 0.35996(18) -0.00088(10) -0.29602(13) 0.0274(4) Uani 1 1 d
C33 C 0.3032(2) -0.05438(12) -0.34647(15) 0.0373(5) Uani 1 1 d
C34 C 0.3662(2) -0.08536(13) -0.40332(17) 0.0451(6) Uani 1 1 d
C35 C 0.4828(2) -0.06276(13) -0.41115(16) 0.0412(6) Uani 1 1 d
C36 C 0.5414(2) -0.01062(13) -0.35992(16) 0.0411(6) Uani 1 1 d
C37 C 0.4803(2) 0.01994(12) -0.30186(14) 0.0332(5) Uani 1 1 d
H1 H -0.098(2) 0.1013(11) -0.2870(15) 0.031(6) Uiso 1 1 d
H2 H -0.297(3) 0.1469(14) -0.2855(18) 0.052(8) Uiso 1 1 d
H3 H -0.318(3) 0.2103(15) -0.1644(18) 0.065(9) Uiso 1 1 d
H4 H -0.141(2) 0.2240(13) -0.0486(17) 0.046(7) Uiso 1 1 d
H6A H 0.091(2) 0.2088(12) 0.0147(15) 0.037(6) Uiso 1 1 d
H6B H 0.087(2) 0.1329(12) 0.0112(15) 0.034(6) Uiso 1 1 d
H7A H 0.318(2) 0.1572(12) 0.0620(17) 0.047(7) Uiso 1 1 d
H7B H 0.392(2) 0.1502(12) -0.0172(15) 0.039(6) Uiso 1 1 d
H9 H 0.449(2) 0.0455(12) 0.1065(16) 0.040(6) Uiso 1 1 d
H10 H 0.430(2) -0.0708(13) 0.0957(17) 0.051(7) Uiso 1 1 d
H11 H 0.262(2) -0.1167(13) -0.0065(16) 0.042(7) Uiso 1 1 d
H14 H -0.047(2) 0.0137(12) -0.1016(15) 0.038(6) Uiso 1 1 d
H15 H -0.223(2) -0.0289(13) -0.1971(16) 0.044(7) Uiso 1 1 d
H16 H -0.200(3) -0.1270(17) -0.276(2) 0.078(10) Uiso 1 1 d
H17 H -0.006(3) -0.1826(17) -0.256(2) 0.077(10) Uiso 1 1 d
H18 H 0.166(2) -0.1366(13) -0.1597(16) 0.045(7) Uiso 1 1 d
H19A H 0.160(2) 0.2645(12) -0.0924(14) 0.035(6) Uiso 1 1 d
H19B H 0.292(2) 0.2610(13) -0.0387(17) 0.046(7) Uiso 1 1 d
H21 H 0.428(2) 0.3042(12) -0.1235(15) 0.035(6) Uiso 1 1 d
H22 H 0.502(2) 0.3023(11) -0.2523(14) 0.031(6) Uiso 1 1 d
H23 H 0.397(2) 0.2325(12) -0.3636(16) 0.038(6) Uiso 1 1 d
H26 H 0.344(2) 0.1232(11) -0.4220(14) 0.035(6) Uiso 1 1 d
H27 H 0.225(3) 0.0603(13) -0.5411(18) 0.056(8) Uiso 1 1 d
H28 H 0.007(3) 0.0591(15) -0.5717(19) 0.064(8) Uiso 1 1 d
H29 H -0.095(2) 0.1220(12) -0.4795(16) 0.041(7) Uiso 1 1 d
H30 H 0.0153(18) 0.1814(10) -0.3593(13) 0.021(5) Uiso 1 1 d
H33 H 0.221(2) -0.0684(11) -0.3399(14) 0.034(6) Uiso 1 1 d
H34 H 0.328(3) -0.1218(15) -0.4344(19) 0.061(8) Uiso 1 1 d
H35 H 0.522(3) -0.0840(14) -0.4551(18) 0.058(8) Uiso 1 1 d
H36 H 0.624(3) 0.0086(13) -0.3669(17) 0.054(7) Uiso 1 1 d
H37 H 0.514(2) 0.0565(13) -0.2703(16) 0.042(7) Uiso 1 1 d

loop_
_atom_site_aniso_label
_atom_site_aniso_U_11
_atom_site_aniso_U_22
_atom_site_aniso_U_33
_atom_site_aniso_U_23
_atom_site_aniso_U_13
_atom_site_aniso_U_12
Ni1 0.02253(13) 0.02442(13) 0.02085(13) -0.00009(10) 0.00620(9) 0.00193(10)
Cl1 0.0269(2) 0.0351(3) 0.0351(3) 0.0054(2) 0.0132(2) 0.0048(2)
O1 0.0231(7) 0.0295(7) 0.0252(7) -0.0014(6) 0.0047(5) 0.0013(5)
O2 0.0252(7) 0.0310(8) 0.0246(7) -0.0036(6) 0.0043(5) 0.0009(6)
O3 0.0518(10) 0.0541(11) 0.0517(10) 0.0241(9) 0.0295(8) 0.0177(8)
O4 0.0411(9) 0.0514(10) 0.0418(9) -0.0054(8) 0.0053(7) 0.0057(8)
O5 0.0287(8) 0.0694(12) 0.0549(11) -0.0097(9) 0.0170(7) -0.0092(8)
O6 0.0506(10) 0.0379(9) 0.0606(11) 0.0134(8) 0.0307(8) 0.0183(8)
N1 0.0288(9) 0.0344(9) 0.0280(9) 0.0087(8) 0.0112(7) 0.0057(7)
N2 0.0352(9) 0.0264(9) 0.0239(9) -0.0008(7) 0.0109(7) -0.0008(7)
N3 0.0230(8) 0.0288(9) 0.0206(8) 0.0012(7) 0.0052(6) 0.0002(7)
N4 0.0293(9) 0.0254(8) 0.0272(9) 0.0013(7) 0.0104(7) 0.0016(7)
C1 0.0287(11) 0.0486(14) 0.0331(12) 0.0123(11) 0.0103(9) 0.0043(10)
C2 0.0323(12) 0.0710(19) 0.0453(15) 0.0250(14) 0.0135(11) 0.0109(12)
C3 0.0391(14) 0.0695(19) 0.0653(19) 0.0296(15) 0.0294(13) 0.0278(13)
C4 0.0513(15) 0.0495(15) 0.0503(16) 0.0103(13) 0.0328(13) 0.0149(12)
C5 0.0387(11) 0.0312(11) 0.0334(12) 0.0081(9) 0.0195(9) 0.0068(9)
C6 0.0460(13) 0.0313(12) 0.0287(12) -0.0015(10) 0.0197(10) 0.0014(10)
C7 0.0376(12) 0.0377(12) 0.0251(11) -0.0049(10) 0.0045(9) -0.0076(10)
C8 0.0281(10) 0.0367(12) 0.0206(10) 0.0001(9) 0.0062(8) -0.0021(8)
C9 0.0283(11) 0.0550(15) 0.0255(11) 0.0021(10) 0.0003(9) -0.0001(10)
C10 0.0321(12) 0.0533(15) 0.0343(13) 0.0133(11) 0.0029(9) 0.0125(11)
C11 0.0361(12) 0.0332(13) 0.0353(12) 0.0077(10) 0.0105(9) 0.0082(9)
C12 0.0260(10) 0.0286(10) 0.0279(10) 0.0036(8) 0.0099(8) 0.0024(8)
C13 0.0305(10) 0.0271(10) 0.0290(11) 0.0043(9) 0.0078(8) -0.0034(8)
C14 0.0310(11) 0.0353(12) 0.0314(11) 0.0068(10) 0.0084(9) -0.0023(9)
C15 0.0299(12) 0.0544(16) 0.0467(15) 0.0070(12) 0.0034(10) -0.0086(11)
C16 0.0491(16) 0.0578(18) 0.0620(19) -0.0053(15) -0.0034(13) -0.0248(14)
C17 0.0664(19) 0.0390(15) 0.069(2) -0.0143(14) 0.0050(15) -0.0136(13)
C18 0.0461(14) 0.0323(13) 0.0501(15) -0.0021(11) 0.0103(11) -0.0016(11)
C19 0.0483(14) 0.0261(11) 0.0335(12) -0.0045(9) 0.0158(10) -0.0043(10)
C20 0.0339(11) 0.0228(10) 0.0285(11) 0.0030(8) 0.0091(8) 0.0039(8)
C21 0.0321(11) 0.0271(11) 0.0335(12) 0.0037(9) 0.0033(9) 0.0003(9)
C22 0.0261(11) 0.0341(12) 0.0407(13) 0.0068(10) 0.0078(9) -0.0011(9)
C23 0.0277(10) 0.0350(12) 0.0288(11) 0.0062(9) 0.0095(8) 0.0037(9)
C24 0.0270(10) 0.0279(10) 0.0258(10) 0.0069(8) 0.0082(8) 0.0059(8)
C25 0.0304(10) 0.0305(11) 0.0239(10) 0.0082(9) 0.0074(8) 0.0028(8)
C26 0.0304(11) 0.0360(12) 0.0310(12) 0.0059(9) 0.0101(9) 0.0042(9)
C27 0.0471(14) 0.0401(13) 0.0324(12) -0.0013(10) 0.0100(10) 0.0033(11)
C28 0.0472(14) 0.0495(15) 0.0374(14) -0.0078(12) 0.0013(11) -0.0013(12)
C29 0.0302(12) 0.0579(16) 0.0402(14) -0.0004(12) 0.0018(10) 0.0006(11)
C30 0.0308(11) 0.0401(13) 0.0324(12) 0.0043(10) 0.0091(9) 0.0031(9)
C31 0.0255(10) 0.0241(10) 0.0225(10) 0.0041(8) 0.0053(7) 0.0022(8)
C32 0.0272(10) 0.0285(10) 0.0254(10) 0.0024(8) 0.0040(8) 0.0065(8)
C33 0.0312(11) 0.0362(12) 0.0432(14) -0.0095(10) 0.0057(10) 0.0029(9)
C34 0.0447(14) 0.0403(13) 0.0480(15) -0.0175(12) 0.0060(11) 0.0064(11)
C35 0.0433(13) 0.0465(14) 0.0356(13) -0.0032(11) 0.0127(10) 0.0171(11)
C36 0.0342(12) 0.0505(15) 0.0418(14) -0.0002(11) 0.0152(10) 0.0081(11)
C37 0.0291(11) 0.0376(12) 0.0332(12) -0.0040(10) 0.0076(9) 0.0014(9)

loop_
_atom_type_symbol
_atom_type_description
_atom_type_scat_dispersion_real
_atom_type_scat_dispersion_imag
_atom_type_scat_source
C C 0.0033 0.0016 'International Tables Vol C Tables 4.2.6.8 and 6.1.1.4'
H H 0.0000 0.0000 'International Tables Vol C Tables 4.2.6.8 and 6.1.1.4'
N N 0.0061 0.0033 'International Tables Vol C Tables 4.2.6.8 and 6.1.1.4'
O O 0.0106 0.0060 'International Tables Vol C Tables 4.2.6.8 and 6.1.1.4'
Cl Cl 0.1484 0.1585 'International Tables Vol C Tables 4.2.6.8 and 6.1.1.4'
Ni Ni 0.3393 1.1124 'International Tables Vol C Tables 4.2.6.8 and 6.1.1.4'

loop_
_geom_angle_atom_site_label_1
_geom_angle_atom_site_label_2
_geom_angle_atom_site_label_3
_geom_angle
N1 Ni1 O1 108.59(6)
N1 Ni1 N2 81.99(7)
O1 Ni1 N2 168.33(6)
N1 Ni1 O2 170.84(6)
O1 Ni1 O2 63.30(5)
N2 Ni1 O2 106.49(6)
N1 Ni1 N3 101.75(6)
O1 Ni1 N3 94.84(6)
N2 Ni1 N3 77.80(6)
O2 Ni1 N3 83.74(5)
N1 Ni1 N4 97.48(6)
O1 Ni1 N4 100.81(6)
N2 Ni1 N4 82.16(6)
O2 Ni1 N4 80.59(6)
N3 Ni1 N4 149.83(6)
N1 Ni1 C31 140.08(7)
O1 Ni1 C31 31.78(6)
N2 Ni1 C31 137.92(6)
O2 Ni1 C31 31.55(6)
N3 Ni1 C31 90.06(6)
N4 Ni1 C31 89.90(6)
O3 Cl1 O5 109.93(11)
O3 Cl1 O4 109.31(11)
O5 Cl1 O4 109.19(10)
O3 Cl1 O6 109.36(10)
O5 Cl1 O6 109.85(11)
O4 Cl1 O6 109.19(10)
C31 O1 Ni1 90.03(11)
C31 O2 Ni1 86.76(11)
C5 N1 C1 119.26(18)
C5 N1 Ni1 113.83(14)
C1 N1 Ni1 126.53(15)
C19 N2 C7 111.96(17)
C19 N2 C6 110.58(17)
C7 N2 C6 113.00(17)
C19 N2 Ni1 110.28(13)
C7 N2 Ni1 104.16(13)
C6 N2 Ni1 106.51(13)
C8 N3 C12 118.10(17)
C8 N3 Ni1 106.78(13)
C12 N3 Ni1 128.57(13)
C24 N4 C20 117.91(17)
C24 N4 Ni1 125.76(13)
C20 N4 Ni1 105.49(12)
N1 C1 C2 121.8(2)
N1 C1 H1 117.3(13)
C2 C1 H1 120.9(13)
C3 C2 C1 118.8(3)
C3 C2 H2 123.3(16)
C1 C2 H2 117.9(16)
C2 C3 C4 119.9(2)
C2 C3 H3 119.6(18)
C4 C3 H3 120.4(18)
C5 C4 C3 118.7(3)
C5 C4 H4 116.7(17)
C3 C4 H4 124.6(17)
N1 C5 C4 121.5(2)
N1 C5 C6 115.20(18)
C4 C5 C6 123.3(2)
N2 C6 C5 109.16(17)
N2 C6 H6A 109.5(14)
C5 C6 H6A 113.5(14)
N2 C6 H6B 110.0(14)
C5 C6 H6B 108.3(14)
H6A C6 H6B 106.4(19)
N2 C7 C8 110.76(17)
N2 C7 H7A 108.3(14)
C8 C7 H7A 108.2(15)
N2 C7 H7B 108.4(14)
C8 C7 H7B 107.5(14)
H7A C7 H7B 113.6(19)
N3 C8 C9 122.9(2)
N3 C8 C7 116.15(18)
C9 C8 C7 120.88(19)
C10 C9 C8 118.7(2)
C10 C9 H9 120.1(15)
C8 C9 H9 121.2(15)
C9 C10 C11 119.2(2)
C9 C10 H10 121.6(16)
C11 C10 H10 119.3(16)
C10 C11 C12 119.9(2)
C10 C11 H11 122.0(16)
C12 C11 H11 118.1(16)
N3 C12 C11 121.13(19)
N3 C12 C13 117.58(17)
C11 C12 C13 121.25(19)
C14 C13 C18 119.0(2)
C14 C13 C12 120.27(19)
C18 C13 C12 120.7(2)
C13 C14 C15 120.4(2)
C13 C14 H14 120.8(14)
C15 C14 H14 118.8(14)
C16 C15 C14 119.9(2)
C16 C15 H15 122.5(15)
C14 C15 H15 117.6(15)
C15 C16 C17 120.3(3)
C15 C16 H16 120(2)
C17 C16 H16 120(2)
C16 C17 C18 120.3(3)
C16 C17 H17 120.4(19)
C18 C17 H17 119.2(19)
C17 C18 C13 120.1(3)
C17 C18 H18 120.3(17)
C13 C18 H18 119.5(17)
N2 C19 C20 111.21(17)
N2 C19 H19A 107.6(14)
C20 C19 H19A 111.4(14)
N2 C19 H19B 111.1(16)
C20 C19 H19B 109.6(16)
H19A C19 H19B 106(2)
N4 C20 C21 123.37(19)
N4 C20 C19 115.79(18)
C21 C20 C19 120.78(19)
C22 C21 C20 118.7(2)
C22 C21 H21 121.9(14)
C20 C21 H21 119.4(14)
C23 C22 C21 118.6(2)
C23 C22 H22 120.8(14)
C21 C22 H22 120.6(14)
C22 C23 C24 120.4(2)
C22 C23 H23 120.5(15)
C24 C23 H23 119.1(15)
N4 C24 C23 120.97(19)
N4 C24 C25 118.87(17)
C23 C24 C25 120.13(18)
C30 C25 C26 118.9(2)
C30 C25 C24 120.65(19)
C26 C25 C24 120.37(18)
C27 C26 C25 120.4(2)
C27 C26 H26 118.9(14)
C25 C26 H26 120.7(14)
C26 C27 C28 120.2(2)
C26 C27 H27 123.7(16)
C28 C27 H27 116.0(16)
C29 C28 C27 119.6(2)
C29 C28 H28 121.7(16)
C27 C28 H28 118.7(16)
C28 C29 C30 120.7(2)
C28 C29 H29 120.7(16)
C30 C29 H29 118.5(15)
C29 C30 C25 120.1(2)
C29 C30 H30 120.9(12)
C25 C30 H30 118.9(12)
O2 C31 O1 119.81(17)
O2 C31 C32 119.93(16)
O1 C31 C32 120.19(17)
O2 C31 Ni1 61.69(10)
O1 C31 Ni1 58.19(9)
C32 C31 Ni1 174.57(14)
C33 C32 C37 119.35(19)
C33 C32 C31 121.07(18)
C37 C32 C31 119.41(19)
C32 C33 C34 119.6(2)
C32 C33 H33 117.5(13)
C34 C33 H33 122.9(14)
C35 C34 C33 120.6(2)
C35 C34 H34 121.4(18)
C33 C34 H34 118.0(18)
C34 C35 C36 120.2(2)
C34 C35 H35 118.1(16)
C36 C35 H35 121.7(16)
C35 C36 C37 119.6(2)
C35 C36 H36 121.7(15)
C37 C36 H36 118.4(15)
C36 C37 C32 120.5(2)
C36 C37 H37 121.7(16)
C32 C37 H37 117.6(15)

loop_
_geom_bond_atom_site_label_1
_geom_bond_atom_site_label_2
_geom_bond_distance
Ni1 N1 2.0282(16)
Ni1 O1 2.0521(13)
Ni1 N2 2.0691(16)
Ni1 O2 2.1293(13)
Ni1 N3 2.1458(16)
Ni1 N4 2.2134(16)
Ni1 C31 2.4147(19)
Cl1 O3 1.4303(16)
Cl1 O5 1.4319(16)
Cl1 O4 1.4378(17)
Cl1 O6 1.4417(15)
O1 C31 1.272(2)
O2 C31 1.266(2)
N1 C5 1.346(3)
N1 C1 1.351(3)
N2 C19 1.477(3)
N2 C7 1.479(3)
N2 C6 1.484(3)
N3 C8 1.350(2)
N3 C12 1.359(3)
N4 C24 1.352(2)
N4 C20 1.353(3)
C1 C2 1.380(3)
C1 H1 1.00(2)
C2 C3 1.371(4)
C2 H2 0.96(3)
C3 C4 1.391(4)
C3 H3 0.90(3)
C4 C5 1.380(3)
C4 H4 0.88(3)
C5 C6 1.509(3)
C6 H6A 0.95(2)
C6 H6B 0.94(2)
C7 C8 1.513(3)
C7 H7A 0.98(3)
C7 H7B 0.98(2)
C8 C9 1.384(3)
C9 C10 1.374(4)
C9 H9 0.93(2)
C10 C11 1.382(3)
C10 H10 0.93(3)
C11 C12 1.386(3)
C11 H11 0.93(3)
C12 C13 1.480(3)
C13 C14 1.388(3)
C13 C18 1.399(3)
C14 C15 1.395(3)
C14 H14 0.95(2)
C15 C16 1.377(4)
C15 H15 0.97(3)
C16 C17 1.380(4)
C16 H16 0.93(3)
C17 C18 1.385(4)
C17 H17 0.96(3)
C18 H18 0.90(3)
C19 C20 1.506(3)
C19 H19A 0.94(2)
C19 H19B 0.93(3)
C20 C21 1.382(3)
C21 C22 1.381(3)
C21 H21 0.93(2)
C22 C23 1.378(3)
C22 H22 0.94(2)
C23 C24 1.397(3)
C23 H23 0.91(2)
C24 C25 1.485(3)
C25 C30 1.396(3)
C25 C26 1.397(3)
C26 C27 1.386(3)
C26 H26 0.95(2)
C27 C28 1.388(3)
C27 H27 0.97(3)
C28 C29 1.380(4)
C28 H28 1.00(3)
C29 C30 1.388(3)
C29 H29 0.92(2)
C30 H30 0.97(2)
C31 C32 1.491(3)
C32 C33 1.388(3)
C32 C37 1.390(3)
C33 C34 1.390(3)
C33 H33 0.96(2)
C34 C35 1.372(4)
C34 H34 0.92(3)
C35 C36 1.380(4)
C35 H35 0.99(3)
C36 C37 1.388(3)
C36 H36 1.00(3)
C37 H37 0.91(3)

loop_
_geom_torsion_atom_site_label_1
_geom_torsion_atom_site_label_2
_geom_torsion_atom_site_label_3
_geom_torsion_atom_site_label_4
_geom_torsion
N1 Ni1 O1 C31 173.61(11)
N2 Ni1 O1 C31 -32.0(3)
O2 Ni1 O1 C31 -1.76(10)
N3 Ni1 O1 C31 -82.25(11)
N4 Ni1 O1 C31 71.84(11)
N1 Ni1 O2 C31 -26.9(4)
O1 Ni1 O2 C31 1.77(10)
N2 Ni1 O2 C31 175.68(11)
N3 Ni1 O2 C31 100.41(11)
N4 Ni1 O2 C31 -105.46(11)
O1 Ni1 N1 C5 165.98(13)
N2 Ni1 N1 C5 -8.97(14)
O2 Ni1 N1 C5 -167.1(3)
N3 Ni1 N1 C5 66.72(15)
N4 Ni1 N1 C5 -89.91(14)
C31 Ni1 N1 C5 171.22(13)
O1 Ni1 N1 C1 -21.15(19)
N2 Ni1 N1 C1 163.90(19)
O2 Ni1 N1 C1 5.8(5)
N3 Ni1 N1 C1 -120.41(18)
N4 Ni1 N1 C1 82.95(18)
C31 Ni1 N1 C1 -15.9(2)
N1 Ni1 N2 C19 -93.55(15)
O1 Ni1 N2 C19 110.8(3)
O2 Ni1 N2 C19 82.91(15)
N3 Ni1 N2 C19 162.51(15)
N4 Ni1 N2 C19 5.19(14)
C31 Ni1 N2 C19 86.27(17)
N1 Ni1 N2 C7 146.15(13)
O1 Ni1 N2 C7 -9.4(4)
O2 Ni1 N2 C7 -37.39(13)
N3 Ni1 N2 C7 42.21(12)
N4 Ni1 N2 C7 -115.10(13)
C31 Ni1 N2 C7 -34.02(17)
N1 Ni1 N2 C6 26.48(13)
O1 Ni1 N2 C6 -129.1(3)
O2 Ni1 N2 C6 -157.07(12)
N3 Ni1 N2 C6 -77.46(13)
N4 Ni1 N2 C6 125.22(14)
C31 Ni1 N2 C6 -153.70(13)
N1 Ni1 N3 C8 -117.38(13)
O1 Ni1 N3 C8 132.48(13)
N2 Ni1 N3 C8 -38.36(12)
O2 Ni1 N3 C8 70.05(12)
N4 Ni1 N3 C8 11.1(2)
C31 Ni1 N3 C8 101.03(13)
N1 Ni1 N3 C12 92.19(16)
O1 Ni1 N3 C12 -17.95(16)
N2 Ni1 N3 C12 171.21(17)
O2 Ni1 N3 C12 -80.38(16)
N4 Ni1 N3 C12 -139.31(15)
C31 Ni1 N3 C12 -49.40(16)
N1 Ni1 N4 C24 -118.69(16)
O1 Ni1 N4 C24 -8.06(16)
N2 Ni1 N4 C24 160.50(16)
O2 Ni1 N4 C24 52.25(15)
N3 Ni1 N4 C24 111.91(17)
C31 Ni1 N4 C24 21.96(16)
N1 Ni1 N4 C20 98.35(13)
O1 Ni1 N4 C20 -151.02(12)
N2 Ni1 N4 C20 17.55(12)
O2 Ni1 N4 C20 -90.70(12)
N3 Ni1 N4 C20 -31.04(19)
C31 Ni1 N4 C20 -120.99(13)
C5 N1 C1 C2 1.0(3)
Ni1 N1 C1 C2 -171.50(18)
N1 C1 C2 C3 0.9(4)
C1 C2 C3 C4 -1.7(4)
C2 C3 C4 C5 0.6(4)
C1 N1 C5 C4 -2.1(3)
Ni1 N1 C5 C4 171.29(18)
C1 N1 C5 C6 175.17(19)
Ni1 N1 C5 C6 -11.4(2)
C3 C4 C5 N1 1.4(4)
C3 C4 C5 C6 -175.7(2)
C19 N2 C6 C5 81.3(2)
C7 N2 C6 C5 -152.32(18)
Ni1 N2 C6 C5 -38.6(2)
N1 C5 C6 N2 34.3(3)
C4 C5 C6 N2 -148.5(2)
C19 N2 C7 C8 -160.11(17)
C6 N2 C7 C8 74.2(2)
Ni1 N2 C7 C8 -40.95(19)
C12 N3 C8 C9 1.9(3)
Ni1 N3 C8 C9 -152.11(17)
C12 N3 C8 C7 179.33(17)
Ni1 N3 C8 C7 25.3(2)
N2 C7 C8 N3 10.1(3)
N2 C7 C8 C9 -172.51(18)
N3 C8 C9 C10 1.4(3)
C7 C8 C9 C10 -175.8(2)
C8 C9 C10 C11 -2.9(3)
C9 C10 C11 C12 1.1(3)
C8 N3 C12 C11 -3.8(3)
Ni1 N3 C12 C11 143.79(16)
C8 N3 C12 C13 174.10(17)
Ni1 N3 C12 C13 -38.3(2)
C10 C11 C12 N3 2.3(3)
C10 C11 C12 C13 -175.5(2)
N3 C12 C13 C14 -41.7(3)
C11 C12 C13 C14 136.3(2)
N3 C12 C13 C18 141.3(2)
C11 C12 C13 C18 -40.8(3)
C18 C13 C14 C15 -1.9(3)
C12 C13 C14 C15 -179.0(2)
C13 C14 C15 C16 0.5(4)
C14 C15 C16 C17 1.0(4)
C15 C16 C17 C18 -1.1(5)
C16 C17 C18 C13 -0.2(4)
C14 C13 C18 C17 1.7(4)
C12 C13 C18 C17 178.8(2)
C7 N2 C19 C20 89.9(2)
C6 N2 C19 C20 -143.16(19)
Ni1 N2 C19 C20 -25.6(2)
C24 N4 C20 C21 -1.5(3)
Ni1 N4 C20 C21 144.92(17)
C24 N4 C20 C19 175.64(18)
Ni1 N4 C20 C19 -37.9(2)
N2 C19 C20 N4 45.2(3)
N2 C19 C20 C21 -137.5(2)
N4 C20 C21 C22 -1.0(3)
C19 C20 C21 C22 -178.0(2)
C20 C21 C22 C23 1.8(3)
C21 C22 C23 C24 -0.2(3)
C20 N4 C24 C23 3.1(3)
Ni1 N4 C24 C23 -135.79(17)
C20 N4 C24 C25 -174.91(17)
Ni1 N4 C24 C25 46.2(2)
C22 C23 C24 N4 -2.3(3)
C22 C23 C24 C25 175.69(19)
N4 C24 C25 C30 41.9(3)
C23 C24 C25 C30 -136.2(2)
N4 C24 C25 C26 -140.7(2)
C23 C24 C25 C26 41.2(3)
C30 C25 C26 C27 -1.8(3)
C24 C25 C26 C27 -179.24(19)
C25 C26 C27 C28 0.9(4)
C26 C27 C28 C29 0.4(4)
C27 C28 C29 C30 -0.9(4)
C28 C29 C30 C25 0.0(4)
C26 C25 C30 C29 1.3(3)
C24 C25 C30 C29 178.7(2)
Ni1 O2 C31 O1 -2.94(17)
Ni1 O2 C31 C32 174.07(16)
Ni1 O1 C31 O2 3.05(18)
Ni1 O1 C31 C32 -173.96(16)
N1 Ni1 C31 O2 173.55(11)
O1 Ni1 C31 O2 -176.99(17)
N2 Ni1 C31 O2 -6.18(15)
N3 Ni1 C31 O2 -77.87(11)
N4 Ni1 C31 O2 71.97(11)
N1 Ni1 C31 O1 -9.46(16)
N2 Ni1 C31 O1 170.81(10)
O2 Ni1 C31 O1 176.99(17)
N3 Ni1 C31 O1 99.13(11)
N4 Ni1 C31 O1 -111.04(11)
N1 Ni1 C31 C32 64.8(15)
O1 Ni1 C31 C32 74.2(15)
N2 Ni1 C31 C32 -115.0(15)
O2 Ni1 C31 C32 -108.8(15)
N3 Ni1 C31 C32 173.4(15)
N4 Ni1 C31 C32 -36.8(15)
O2 C31 C32 C33 163.00(19)
O1 C31 C32 C33 -20.0(3)
Ni1 C31 C32 C33 -91.1(15)
O2 C31 C32 C37 -21.9(3)
O1 C31 C32 C37 155.14(19)
Ni1 C31 C32 C37 84.0(15)
C37 C32 C33 C34 -1.4(3)
C31 C32 C33 C34 173.8(2)
C32 C33 C34 C35 -1.2(4)
C33 C34 C35 C36 2.6(4)
C34 C35 C36 C37 -1.5(4)
C35 C36 C37 C32 -1.1(4)
C33 C32 C37 C36 2.5(3)
C31 C32 C37 C36 -172.7(2)
